data_4079721
loop_
_publ_author_name
'Cui, Haiyan'
'Ma, Bing'
'Cui, Chunming'

_publ_section_title
;
 Metal-Free, Stereospecific Bis-Silylation of Functionalized Alkynes with
 NHC-Supported Silylaminosilylene
;
_journal_issue 21
_journal_name_full Organometallics
_journal_page_first 7339
_journal_paper_doi 10.1021/om3009958
_journal_volume 31
_journal_year 2012
_chemical_formula_moiety 'C34 H52 Cl N3 Si2'
_chemical_formula_sum 'C34 H52 Cl N3 Si2'
_chemical_formula_weight 594.42
_chemical_name_common 2b
_chemical_name_systematic
; 
 ? 
;
_space_group_IT_number 14
_symmetry_cell_setting monoclinic
_symmetry_space_group_name_Hall '-P 2ybc'
_symmetry_space_group_name_H-M 'P 1 21/c 1'
_atom_sites_solution_hydrogens geom
_atom_sites_solution_primary direct
_atom_sites_solution_secondary difmap
_audit_creation_method SHELXL-97
_cell_angle_alpha 90.00
_cell_angle_beta 96.957(9)
_cell_angle_gamma 90.00
_cell_formula_units_Z 4
_cell_length_a 9.011(5)
_cell_length_b 20.220(11)
_cell_length_c 19.411(11)
_cell_measurement_reflns_used 11664
_cell_measurement_temperature 113(2)
_cell_measurement_theta_max 28.0
_cell_measurement_theta_min 2.0
_cell_volume 3511(3)
_computing_cell_refinement 'CrystalClear-SM Expert 2.0 r2'
_computing_data_collection 'CrystalClear-SM Expert 2.0 r2 (Rigaku, 2009)'
_computing_data_reduction 'CrystalClear-SM Expert 2.0 r2'
_computing_molecular_graphics 'Bruker SHELXTL'
_computing_publication_material 'Bruker SHELXTL'
_computing_structure_refinement 'SHELXL-97 (Sheldrick, 1997)'
_computing_structure_solution 'SHELXS-97 (Sheldrick, 1990)'
_diffrn_ambient_temperature 113(2)
_diffrn_detector_area_resol_mean 14.6
_diffrn_measured_fraction_theta_full 0.987
_diffrn_measured_fraction_theta_max 0.987
_diffrn_measurement_device_type 'Bruker P4'
_diffrn_measurement_method '\w scans'
_diffrn_radiation_monochromator graphite
_diffrn_radiation_source 'fine-focus sealed tube'
_diffrn_radiation_type MoK\a
_diffrn_radiation_wavelength 0.71073
_diffrn_reflns_av_R_equivalents 0.0612
_diffrn_reflns_av_sigmaI/netI 0.0718
_diffrn_reflns_limit_h_max 11
_diffrn_reflns_limit_h_min -11
_diffrn_reflns_limit_k_max 26
_diffrn_reflns_limit_k_min -26
_diffrn_reflns_limit_l_max 25
_diffrn_reflns_limit_l_min -17
_diffrn_reflns_number 31612
_diffrn_reflns_theta_full 27.96
_diffrn_reflns_theta_max 27.96
_diffrn_reflns_theta_min 1.46
_diffrn_standards_decay_% 0
_diffrn_standards_interval_count 0
_diffrn_standards_interval_time 0
_diffrn_standards_number 0
_exptl_absorpt_coefficient_mu 0.203
_exptl_absorpt_correction_T_max 0.9644
_exptl_absorpt_correction_T_min 0.9567
_exptl_absorpt_correction_type multi-scan
_exptl_absorpt_process_details Crystalclear
_exptl_crystal_colour Yellow
_exptl_crystal_density_diffrn 1.125
_exptl_crystal_density_method 'not measured'
_exptl_crystal_description Prism
_exptl_crystal_F_000 1288
_exptl_crystal_size_max 0.22
_exptl_crystal_size_mid 0.20
_exptl_crystal_size_min 0.18
_refine_diff_density_max 0.448
_refine_diff_density_min -0.751
_refine_diff_density_rms 0.055
_refine_ls_extinction_method none
_refine_ls_goodness_of_fit_ref 1.171
_refine_ls_hydrogen_treatment constr
_refine_ls_matrix_type full
_refine_ls_number_parameters 383
_refine_ls_number_reflns 8327
_refine_ls_number_restraints 34
_refine_ls_restrained_S_all 1.202
_refine_ls_R_factor_all 0.1019
_refine_ls_R_factor_gt 0.0737
_refine_ls_shift/su_max 0.000
_refine_ls_shift/su_mean 0.000
_refine_ls_structure_factor_coef Fsqd
_refine_ls_weighting_details 'calc w=1/[\s^2^(Fo^2^)+(0.0714P)^2^+0.0000P] where P=(Fo^2^+2Fc^2^)/3'
_refine_ls_weighting_scheme calc
_refine_ls_wR_factor_gt 0.1634
_refine_ls_wR_factor_ref 0.1799
_reflns_number_gt 6358
_reflns_number_total 8327
_reflns_threshold_expression >2sigma(I)
_cod_data_source_file om3009958_si_002.cif
_cod_data_source_block shelx
_cod_depositor_comments
;
The following automatic conversions were performed:

'_symmetry_cell_setting' value 'Monoclinic' changed to 'monoclinic'
according to /home/saulius/struct/CIF-dictionaries/cif_core.dic
dictionary named 'cif_core.dic' version 2.4.2 from
2011-04-26.

'_exptl_absorpt_correction_type' value 'Multi-scan'
changed to 'multi-scan' according to
/home/saulius/struct/CIF-dictionaries/cif_core.dic dictionary named
'cif_core.dic' version 2.4.2 from 2011-04-26.

Automatic conversion script
Id: cif_fix_values 1891 2012-01-12 08:04:46Z andrius 
;
_cod_original_sg_symbol_H-M P2(1)/c
_cod_database_code 4079721

loop_
_symmetry_equiv_pos_as_xyz
'x, y, z'
'-x, y+1/2, -z+1/2'
'-x, -y, -z'
'x, -y-1/2, z-1/2'

loop_
_atom_site_label
_atom_site_type_symbol
_atom_site_fract_x
_atom_site_fract_y
_atom_site_fract_z
_atom_site_U_iso_or_equiv
_atom_site_adp_type
_atom_site_occupancy
_atom_site_symmetry_multiplicity
_atom_site_calc_flag
_atom_site_refinement_flags
_atom_site_disorder_assembly
_atom_site_disorder_group
Si1 Si 0.34034(8) 0.30299(3) 0.85433(4) 0.02803(19) Uani 1 1 d . A .
Si2 Si 0.60918(13) 0.37045(4) 1.00552(4) 0.0582(3) Uani 1 1 d D . .
Cl1 Cl 0.21985(8) 0.32545(4) 0.93874(4) 0.0456(2) Uani 1 1 d . . .
N1 N 0.3963(2) 0.22821(10) 0.85084(11) 0.0285(5) Uani 1 1 d . . .
N2 N 0.1448(2) 0.27445(12) 0.72293(12) 0.0376(6) Uani 1 1 d . . .
N3 N 0.1077(2) 0.37293(12) 0.76187(14) 0.0460(7) Uani 1 1 d . . .
C1 C 0.4812(3) 0.18164(11) 0.88940(12) 0.0243(5) Uani 1 1 d . . .
C2 C 0.6368(3) 0.17594(11) 0.88512(14) 0.0284(6) Uani 1 1 d . . .
C3 C 0.7197(3) 0.12909(13) 0.92527(15) 0.0375(7) Uani 1 1 d . . .
H3 H 0.8240 0.1259 0.9227 0.045 Uiso 1 1 calc R . .
C4 C 0.6549(3) 0.08705(12) 0.96883(15) 0.0373(7) Uani 1 1 d . . .
H4 H 0.7141 0.0558 0.9965 0.045 Uiso 1 1 calc R . .
C5 C 0.5032(3) 0.09084(12) 0.97174(13) 0.0305(6) Uani 1 1 d . . .
H5 H 0.4581 0.0613 1.0011 0.037 Uiso 1 1 calc R . .
C6 C 0.4146(3) 0.13668(11) 0.93278(12) 0.0240(5) Uani 1 1 d . . .
C7 C 0.7084(3) 0.22059(13) 0.83537(15) 0.0378(7) Uani 1 1 d . . .
H7 H 0.6501 0.2628 0.8316 0.045 Uiso 1 1 calc R . .
C8 C 0.6932(4) 0.18968(17) 0.76269(17) 0.0539(9) Uani 1 1 d . . .
H8A H 0.7470 0.1475 0.7645 0.081 Uiso 1 1 calc R . .
H8B H 0.7356 0.2197 0.7306 0.081 Uiso 1 1 calc R . .
H8C H 0.5873 0.1821 0.7465 0.081 Uiso 1 1 calc R . .
C9 C 0.8697(3) 0.23861(16) 0.85951(19) 0.0566(9) Uani 1 1 d . . .
H9A H 0.8764 0.2587 0.9057 0.085 Uiso 1 1 calc R . .
H9B H 0.9053 0.2701 0.8268 0.085 Uiso 1 1 calc R . .
H9C H 0.9315 0.1986 0.8616 0.085 Uiso 1 1 calc R . .
C10 C 0.2474(3) 0.13692(12) 0.93496(14) 0.0300(6) Uani 1 1 d . . .
H10 H 0.2058 0.1764 0.9083 0.036 Uiso 1 1 calc R . .
C11 C 0.1757(3) 0.07568(13) 0.89921(16) 0.0379(7) Uani 1 1 d . . .
H11A H 0.2051 0.0722 0.8524 0.057 Uiso 1 1 calc R . .
H11B H 0.0667 0.0792 0.8963 0.057 Uiso 1 1 calc R . .
H11C H 0.2093 0.0362 0.9260 0.057 Uiso 1 1 calc R . .
C12 C 0.2052(3) 0.14285(18) 1.00850(16) 0.0545(9) Uani 1 1 d . . .
H12A H 0.2429 0.1043 1.0358 0.082 Uiso 1 1 calc R . .
H12B H 0.0961 0.1449 1.0067 0.082 Uiso 1 1 calc R . .
H12C H 0.2494 0.1832 1.0302 0.082 Uiso 1 1 calc R . .
C13 C 0.1908(3) 0.31737(13) 0.77524(15) 0.0351(6) Uani 1 1 d . . .
C14 C 0.0323(3) 0.30296(18) 0.67720(17) 0.0521(9) Uani 1 1 d . . .
C15 C 0.0098(3) 0.36439(18) 0.70130(19) 0.0564(10) Uani 1 1 d . . .
C16 C 0.2140(3) 0.20867(15) 0.71359(15) 0.0402(7) Uani 1 1 d . . .
H16 H 0.2952 0.2032 0.7531 0.048 Uiso 1 1 calc R . .
C17 C 0.2888(4) 0.20570(18) 0.64774(16) 0.0605(10) Uani 1 1 d . . .
H17A H 0.2124 0.2009 0.6076 0.091 Uiso 1 1 calc R . .
H17B H 0.3569 0.1678 0.6500 0.091 Uiso 1 1 calc R . .
H17C H 0.3453 0.2465 0.6431 0.091 Uiso 1 1 calc R . .
C18 C 0.1044(4) 0.15252(16) 0.71911(18) 0.0573(9) Uani 1 1 d . . .
H18A H 0.0556 0.1582 0.7612 0.086 Uiso 1 1 calc R . .
H18B H 0.1581 0.1103 0.7214 0.086 Uiso 1 1 calc R . .
H18C H 0.0287 0.1528 0.6783 0.086 Uiso 1 1 calc R . .
C19 C -0.0486(4) 0.2697(2) 0.61460(17) 0.0685(12) Uani 1 1 d . . .
H19A H -0.1028 0.2311 0.6292 0.103 Uiso 1 1 calc R . .
H19B H 0.0237 0.2554 0.5838 0.103 Uiso 1 1 calc R . .
H19C H -0.1196 0.3008 0.5899 0.103 Uiso 1 1 calc R . .
C20 C -0.0973(4) 0.4152(2) 0.6686(2) 0.0911(16) Uani 1 1 d . . .
H20A H -0.0416 0.4505 0.6486 0.137 Uiso 1 1 calc R . .
H20B H -0.1543 0.4339 0.7039 0.137 Uiso 1 1 calc R . .
H20C H -0.1662 0.3945 0.6319 0.137 Uiso 1 1 calc R . .
C21 C 0.1192(3) 0.43234(15) 0.8062(2) 0.0547(9) Uani 1 1 d . . .
H21 H 0.2086 0.4259 0.8414 0.066 Uiso 1 1 calc R . .
C22 C 0.1470(4) 0.49552(16) 0.7662(2) 0.0702(12) Uani 1 1 d . . .
H22A H 0.2160 0.4860 0.7321 0.105 Uiso 1 1 calc R . .
H22B H 0.1906 0.5293 0.7987 0.105 Uiso 1 1 calc R . .
H22C H 0.0520 0.5117 0.7421 0.105 Uiso 1 1 calc R . .
C23 C -0.0161(4) 0.43885(17) 0.8464(2) 0.0689(11) Uani 1 1 d . . .
H23A H -0.1062 0.4469 0.8138 0.103 Uiso 1 1 calc R . .
H23B H -0.0004 0.4759 0.8790 0.103 Uiso 1 1 calc R . .
H23C H -0.0284 0.3979 0.8722 0.103 Uiso 1 1 calc R . .
C24 C 0.4818(3) 0.37234(11) 0.85481(13) 0.0294(6) Uani 1 1 d . . .
C25 C 0.5001(3) 0.40233(12) 0.78571(13) 0.0291(6) Uani 1 1 d . A .
C26 C 0.5205(3) 0.47039(13) 0.77908(14) 0.0349(6) Uani 1 1 d . . .
H26 H 0.5265 0.4977 0.8191 0.042 Uiso 1 1 calc R A .
C27 C 0.5323(3) 0.49871(13) 0.71478(14) 0.0375(7) Uani 1 1 d . A .
H27 H 0.5454 0.5451 0.7110 0.045 Uiso 1 1 calc R . .
C28 C 0.5249(3) 0.45926(14) 0.65624(15) 0.0400(7) Uani 1 1 d . . .
H28 H 0.5306 0.4787 0.6121 0.048 Uiso 1 1 calc R A .
C29 C 0.5091(3) 0.39177(14) 0.66181(14) 0.0390(7) Uani 1 1 d . A .
H29 H 0.5070 0.3646 0.6218 0.047 Uiso 1 1 calc R . .
C30 C 0.4964(3) 0.36353(13) 0.72642(13) 0.0319(6) Uani 1 1 d . . .
H30 H 0.4849 0.3170 0.7299 0.038 Uiso 1 1 calc R A .
C31 C 0.5741(3) 0.39181(13) 0.91100(14) 0.0380(7) Uani 1 1 d . A .
H31 H 0.6396 0.4258 0.8995 0.046 Uiso 1 1 calc R . .
C32 C 0.5820(3) 0.28286(12) 1.02826(14) 0.0397(7) Uani 1 1 d D A .
H32A H 0.6446 0.2547 1.0025 0.060 Uiso 1 1 calc R . .
H32B H 0.4767 0.2708 1.0161 0.060 Uiso 1 1 calc R . .
H32C H 0.6102 0.2766 1.0782 0.060 Uiso 1 1 calc R . .
C33 C 0.4537(11) 0.4191(4) 1.0479(6) 0.0526(16) Uani 0.403(9) 1 d PDU A 1
H33A H 0.4601 0.4080 1.0973 0.079 Uiso 0.403(9) 1 calc PR A 1
H33B H 0.3549 0.4068 1.0247 0.079 Uiso 0.403(9) 1 calc PR A 1
H33C H 0.4689 0.4668 1.0428 0.079 Uiso 0.403(9) 1 calc PR A 1
C34 C 0.7869(10) 0.4036(5) 1.0409(7) 0.068(2) Uani 0.403(9) 1 d PDU A 1
H34A H 0.7904 0.4509 1.0300 0.102 Uiso 0.403(9) 1 calc PR A 1
H34B H 0.8668 0.3805 1.0206 0.102 Uiso 0.403(9) 1 calc PR A 1
H34C H 0.8005 0.3976 1.0913 0.102 Uiso 0.403(9) 1 calc PR A 1
C33' C 0.5263(10) 0.4268(3) 1.0623(3) 0.0526(16) Uani 0.597(9) 1 d PDU A 2
H33D H 0.5583 0.4148 1.1108 0.079 Uiso 0.597(9) 1 calc PR A 2
H33E H 0.4171 0.4241 1.0531 0.079 Uiso 0.597(9) 1 calc PR A 2
H33F H 0.5586 0.4721 1.0539 0.079 Uiso 0.597(9) 1 calc PR A 2
C34' C 0.8249(7) 0.3849(4) 1.0230(5) 0.068(2) Uani 0.597(9) 1 d PDU A 2
H34D H 0.8480 0.4304 1.0102 0.102 Uiso 0.597(9) 1 calc PR A 2
H34E H 0.8762 0.3538 0.9952 0.102 Uiso 0.597(9) 1 calc PR A 2
H34F H 0.8588 0.3779 1.0723 0.102 Uiso 0.597(9) 1 calc PR A 2

loop_
_atom_site_aniso_label
_atom_site_aniso_U_11
_atom_site_aniso_U_22
_atom_site_aniso_U_33
_atom_site_aniso_U_23
_atom_site_aniso_U_13
_atom_site_aniso_U_12
Si1 0.0263(4) 0.0280(4) 0.0308(4) 0.0079(3) 0.0073(3) 0.0061(3)
Si2 0.1133(9) 0.0334(4) 0.0252(5) 0.0013(4) -0.0021(5) -0.0148(5)
Cl1 0.0492(4) 0.0435(4) 0.0491(5) 0.0118(3) 0.0269(4) 0.0157(3)
N1 0.0265(11) 0.0286(11) 0.0301(12) 0.0056(9) 0.0025(9) 0.0032(9)
N2 0.0229(11) 0.0516(15) 0.0377(14) 0.0218(12) 0.0012(10) 0.0015(10)
N3 0.0262(12) 0.0436(14) 0.0687(18) 0.0295(13) 0.0075(12) 0.0098(10)
C1 0.0247(12) 0.0233(12) 0.0242(13) -0.0030(10) 0.0004(10) 0.0030(9)
C2 0.0235(13) 0.0257(12) 0.0355(15) 0.0008(11) 0.0014(11) 0.0011(10)
C3 0.0232(13) 0.0337(14) 0.0548(19) 0.0054(13) 0.0016(12) 0.0073(11)
C4 0.0354(15) 0.0280(13) 0.0456(18) 0.0086(12) -0.0074(13) 0.0053(11)
C5 0.0367(15) 0.0232(12) 0.0311(15) 0.0026(11) 0.0016(11) 0.0000(11)
C6 0.0279(13) 0.0210(11) 0.0226(13) -0.0036(10) 0.0007(10) 0.0009(10)
C7 0.0271(14) 0.0324(14) 0.0557(19) 0.0071(13) 0.0119(13) 0.0051(11)
C8 0.053(2) 0.062(2) 0.051(2) 0.0104(16) 0.0213(16) 0.0024(16)
C9 0.0350(17) 0.052(2) 0.085(3) 0.0111(18) 0.0147(16) -0.0080(14)
C10 0.0281(13) 0.0230(12) 0.0402(16) 0.0040(11) 0.0090(11) 0.0019(10)
C11 0.0271(14) 0.0341(14) 0.0521(19) -0.0010(13) 0.0033(13) -0.0023(11)
C12 0.0440(18) 0.072(2) 0.052(2) -0.0111(17) 0.0231(15) -0.0084(16)
C13 0.0221(13) 0.0411(15) 0.0426(17) 0.0189(13) 0.0061(12) 0.0041(11)
C14 0.0246(15) 0.075(2) 0.054(2) 0.0385(18) -0.0056(14) -0.0066(15)
C15 0.0267(16) 0.065(2) 0.075(2) 0.0410(19) -0.0049(15) 0.0032(15)
C16 0.0320(15) 0.0555(18) 0.0329(16) 0.0052(14) 0.0029(12) 0.0002(13)
C17 0.068(2) 0.077(2) 0.0387(19) -0.0128(17) 0.0174(17) -0.0262(19)
C18 0.050(2) 0.057(2) 0.066(2) 0.0247(18) 0.0107(17) -0.0013(16)
C19 0.0385(18) 0.104(3) 0.057(2) 0.039(2) -0.0183(16) -0.0207(19)
C20 0.052(2) 0.091(3) 0.124(4) 0.062(3) -0.016(2) 0.021(2)
C21 0.0338(16) 0.0398(16) 0.093(3) 0.0235(17) 0.0155(17) 0.0112(13)
C22 0.0430(19) 0.0465(19) 0.122(3) 0.044(2) 0.012(2) 0.0117(15)
C23 0.0426(19) 0.056(2) 0.112(3) 0.024(2) 0.027(2) 0.0209(16)
C24 0.0354(14) 0.0236(12) 0.0302(14) 0.0024(11) 0.0078(11) 0.0061(10)
C25 0.0237(13) 0.0306(13) 0.0332(15) 0.0037(11) 0.0036(11) 0.0023(10)
C26 0.0392(15) 0.0297(13) 0.0364(16) 0.0005(12) 0.0072(12) 0.0006(11)
C27 0.0354(15) 0.0335(14) 0.0439(17) 0.0088(13) 0.0066(13) -0.0015(12)
C28 0.0415(16) 0.0456(16) 0.0325(16) 0.0111(13) 0.0026(13) -0.0074(13)
C29 0.0415(16) 0.0459(16) 0.0295(15) 0.0017(13) 0.0039(12) -0.0097(13)
C30 0.0282(14) 0.0343(14) 0.0328(15) 0.0029(12) 0.0025(11) -0.0038(11)
C31 0.0552(18) 0.0282(13) 0.0304(15) 0.0005(12) 0.0047(13) -0.0028(12)
C32 0.0558(18) 0.0328(14) 0.0294(15) 0.0024(12) 0.0006(13) 0.0012(13)
C33 0.100(5) 0.030(2) 0.025(3) -0.0065(18) -0.006(3) -0.012(3)
C34 0.105(4) 0.054(4) 0.036(4) 0.000(3) -0.022(3) -0.037(3)
C33' 0.100(5) 0.030(2) 0.025(3) -0.0065(18) -0.006(3) -0.012(3)
C34' 0.105(4) 0.054(4) 0.036(4) 0.000(3) -0.022(3) -0.037(3)

loop_
_atom_type_symbol
_atom_type_description
_atom_type_scat_dispersion_real
_atom_type_scat_dispersion_imag
_atom_type_scat_source
C C 0.0033 0.0016 'International Tables Vol C Tables 4.2.6.8 and 6.1.1.4'
H H 0.0000 0.0000 'International Tables Vol C Tables 4.2.6.8 and 6.1.1.4'
N N 0.0061 0.0033 'International Tables Vol C Tables 4.2.6.8 and 6.1.1.4'
Si Si 0.0817 0.0704 'International Tables Vol C Tables 4.2.6.8 and 6.1.1.4'
Cl Cl 0.1484 0.1585 'International Tables Vol C Tables 4.2.6.8 and 6.1.1.4'

loop_
_geom_angle_atom_site_label_1
_geom_angle_atom_site_label_2
_geom_angle_atom_site_label_3
_geom_angle
N1 Si1 C24 119.00(12)
N1 Si1 C13 107.52(12)
C24 Si1 C13 107.21(12)
N1 Si1 Cl1 115.41(9)
C24 Si1 Cl1 104.17(9)
C13 Si1 Cl1 101.99(10)
C34 Si2 C33' 86.9(4)
C34 Si2 C32 113.9(4)
C33' Si2 C32 112.4(2)
C34 Si2 C31 109.0(5)
C33' Si2 C31 114.8(2)
C32 Si2 C31 116.30(13)
C34 Si2 C34' 19.1(4)
C33' Si2 C34' 106.0(2)
C32 Si2 C34' 105.1(3)
C31 Si2 C34' 100.4(3)
C34 Si2 C33 107.5(3)
C33' Si2 C33 20.7(3)
C32 Si2 C33 104.9(3)
C31 Si2 C33 104.5(3)
C34' Si2 C33 126.5(3)
C1 N1 Si1 141.44(18)
C13 N2 C14 110.1(3)
C13 N2 C16 124.5(2)
C14 N2 C16 125.2(3)
C13 N3 C15 109.7(3)
C13 N3 C21 124.4(3)
C15 N3 C21 125.9(3)
N1 C1 C2 120.8(2)
N1 C1 C6 120.9(2)
C2 C1 C6 118.3(2)
C3 C2 C1 119.4(2)
C3 C2 C7 121.4(2)
C1 C2 C7 119.1(2)
C4 C3 C2 121.8(2)
C4 C3 H3 119.1
C2 C3 H3 119.1
C5 C4 C3 119.2(2)
C5 C4 H4 120.4
C3 C4 H4 120.4
C4 C5 C6 121.6(2)
C4 C5 H5 119.2
C6 C5 H5 119.2
C5 C6 C1 119.6(2)
C5 C6 C10 119.8(2)
C1 C6 C10 120.5(2)
C9 C7 C2 114.2(2)
C9 C7 C8 111.0(3)
C2 C7 C8 110.1(2)
C9 C7 H7 107.0
C2 C7 H7 107.0
C8 C7 H7 107.0
C7 C8 H8A 109.5
C7 C8 H8B 109.5
H8A C8 H8B 109.5
C7 C8 H8C 109.5
H8A C8 H8C 109.5
H8B C8 H8C 109.5
C7 C9 H9A 109.5
C7 C9 H9B 109.5
H9A C9 H9B 109.5
C7 C9 H9C 109.5
H9A C9 H9C 109.5
H9B C9 H9C 109.5
C6 C10 C11 110.7(2)
C6 C10 C12 112.9(2)
C11 C10 C12 110.5(2)
C6 C10 H10 107.5
C11 C10 H10 107.5
C12 C10 H10 107.5
C10 C11 H11A 109.5
C10 C11 H11B 109.5
H11A C11 H11B 109.5
C10 C11 H11C 109.5
H11A C11 H11C 109.5
H11B C11 H11C 109.5
C10 C12 H12A 109.5
C10 C12 H12B 109.5
H12A C12 H12B 109.5
C10 C12 H12C 109.5
H12A C12 H12C 109.5
H12B C12 H12C 109.5
N3 C13 N2 105.9(2)
N3 C13 Si1 126.2(2)
N2 C13 Si1 127.92(19)
C15 C14 N2 106.8(3)
C15 C14 C19 127.9(3)
N2 C14 C19 125.3(3)
C14 C15 N3 107.4(3)
C14 C15 C20 126.9(3)
N3 C15 C20 125.6(4)
N2 C16 C17 111.9(3)
N2 C16 C18 111.9(2)
C17 C16 C18 112.9(3)
N2 C16 H16 106.5
C17 C16 H16 106.5
C18 C16 H16 106.5
C16 C17 H17A 109.5
C16 C17 H17B 109.5
H17A C17 H17B 109.5
C16 C17 H17C 109.5
H17A C17 H17C 109.5
H17B C17 H17C 109.5
C16 C18 H18A 109.5
C16 C18 H18B 109.5
H18A C18 H18B 109.5
C16 C18 H18C 109.5
H18A C18 H18C 109.5
H18B C18 H18C 109.5
C14 C19 H19A 109.5
C14 C19 H19B 109.5
H19A C19 H19B 109.5
C14 C19 H19C 109.5
H19A C19 H19C 109.5
H19B C19 H19C 109.5
C15 C20 H20A 109.5
C15 C20 H20B 109.5
H20A C20 H20B 109.5
C15 C20 H20C 109.5
H20A C20 H20C 109.5
H20B C20 H20C 109.5
N3 C21 C22 112.9(3)
N3 C21 C23 111.3(3)
C22 C21 C23 112.1(3)
N3 C21 H21 106.7
C22 C21 H21 106.7
C23 C21 H21 106.7
C21 C22 H22A 109.5
C21 C22 H22B 109.5
H22A C22 H22B 109.5
C21 C22 H22C 109.5
H22A C22 H22C 109.5
H22B C22 H22C 109.5
C21 C23 H23A 109.5
C21 C23 H23B 109.5
H23A C23 H23B 109.5
C21 C23 H23C 109.5
H23A C23 H23C 109.5
H23B C23 H23C 109.5
C31 C24 C25 118.8(2)
C31 C24 Si1 124.7(2)
C25 C24 Si1 116.21(18)
C30 C25 C26 118.0(2)
C30 C25 C24 121.2(2)
C26 C25 C24 120.7(2)
C27 C26 C25 121.0(3)
C27 C26 H26 119.5
C25 C26 H26 119.5
C28 C27 C26 119.9(3)
C28 C27 H27 120.0
C26 C27 H27 120.0
C29 C28 C27 120.1(3)
C29 C28 H28 119.9
C27 C28 H28 119.9
C28 C29 C30 119.8(3)
C28 C29 H29 120.1
C30 C29 H29 120.1
C25 C30 C29 121.1(3)
C25 C30 H30 119.4
C29 C30 H30 119.4
C24 C31 Si2 137.7(2)
C24 C31 H31 111.2
Si2 C31 H31 111.2
Si2 C32 H32A 109.5
Si2 C32 H32B 109.5
H32A C32 H32B 109.5
Si2 C32 H32C 109.5
H32A C32 H32C 109.5
H32B C32 H32C 109.5
Si2 C33 H33A 109.5
Si2 C33 H33B 109.5
Si2 C33 H33C 109.5
Si2 C34 H34A 109.5
Si2 C34 H34B 109.5
Si2 C34 H34C 109.5
Si2 C33' H33D 109.5
Si2 C33' H33E 109.5
H33D C33' H33E 109.5
Si2 C33' H33F 109.5
H33D C33' H33F 109.5
H33E C33' H33F 109.5
Si2 C34' H34D 109.5
Si2 C34' H34E 109.5
H34D C34' H34E 109.5
Si2 C34' H34F 109.5
H34D C34' H34F 109.5
H34E C34' H34F 109.5

loop_
_geom_bond_atom_site_label_1
_geom_bond_atom_site_label_2
_geom_bond_distance
Si1 N1 1.598(2)
Si1 C24 1.895(3)
Si1 C13 1.938(3)
Si1 Cl1 2.1214(13)
Si2 C34 1.794(7)
Si2 C33' 1.809(5)
Si2 C32 1.849(3)
Si2 C31 1.874(3)
Si2 C34' 1.955(6)
Si2 C33 1.972(7)
N1 C1 1.376(3)
N2 C13 1.362(4)
N2 C14 1.389(3)
N2 C16 1.489(4)
N3 C13 1.357(3)
N3 C15 1.393(4)
N3 C21 1.474(4)
C1 C2 1.420(3)
C1 C6 1.421(3)
C2 C3 1.386(3)
C2 C7 1.522(4)
C3 C4 1.378(4)
C3 H3 0.9500
C4 C5 1.377(4)
C4 H4 0.9500
C5 C6 1.386(3)
C5 H5 0.9500
C6 C10 1.512(3)
C7 C9 1.516(4)
C7 C8 1.534(4)
C7 H7 1.0000
C8 H8A 0.9800
C8 H8B 0.9800
C8 H8C 0.9800
C9 H9A 0.9800
C9 H9B 0.9800
C9 H9C 0.9800
C10 C11 1.524(3)
C10 C12 1.526(4)
C10 H10 1.0000
C11 H11A 0.9800
C11 H11B 0.9800
C11 H11C 0.9800
C12 H12A 0.9800
C12 H12B 0.9800
C12 H12C 0.9800
C14 C15 1.351(5)
C14 C19 1.499(5)
C15 C20 1.497(4)
C16 C17 1.516(4)
C16 C18 1.517(4)
C16 H16 1.0000
C17 H17A 0.9800
C17 H17B 0.9800
C17 H17C 0.9800
C18 H18A 0.9800
C18 H18B 0.9800
C18 H18C 0.9800
C19 H19A 0.9800
C19 H19B 0.9800
C19 H19C 0.9800
C20 H20A 0.9800
C20 H20B 0.9800
C20 H20C 0.9800
C21 C22 1.531(4)
C21 C23 1.532(4)
C21 H21 1.0000
C22 H22A 0.9800
C22 H22B 0.9800
C22 H22C 0.9800
C23 H23A 0.9800
C23 H23B 0.9800
C23 H23C 0.9800
C24 C31 1.348(4)
C24 C25 1.499(3)
C25 C30 1.390(4)
C25 C26 1.396(3)
C26 C27 1.389(4)
C26 H26 0.9500
C27 C28 1.383(4)
C27 H27 0.9500
C28 C29 1.378(4)
C28 H28 0.9500
C29 C30 1.395(4)
C29 H29 0.9500
C30 H30 0.9500
C31 H31 0.9500
C32 H32A 0.9800
C32 H32B 0.9800
C32 H32C 0.9800
C33 H33A 0.9800
C33 H33B 0.9800
C33 H33C 0.9800
C34 H34A 0.9800
C34 H34B 0.9800
C34 H34C 0.9800
C33' H33D 0.9800
C33' H33E 0.9800
C33' H33F 0.9800
C34' H34D 0.9800
C34' H34E 0.9800
C34' H34F 0.9800

loop_
_geom_torsion_atom_site_label_1
_geom_torsion_atom_site_label_2
_geom_torsion_atom_site_label_3
_geom_torsion_atom_site_label_4
_geom_torsion
C24 Si1 N1 C1 68.0(3)
C13 Si1 N1 C1 -170.1(3)
Cl1 Si1 N1 C1 -57.0(3)
Si1 N1 C1 C2 -89.8(3)
Si1 N1 C1 C6 92.2(3)
N1 C1 C2 C3 179.2(2)
C6 C1 C2 C3 -2.8(3)
N1 C1 C2 C7 -2.0(3)
C6 C1 C2 C7 176.0(2)
C1 C2 C3 C4 0.8(4)
C7 C2 C3 C4 -177.9(3)
C2 C3 C4 C5 1.1(4)
C3 C4 C5 C6 -1.1(4)
C4 C5 C6 C1 -0.9(4)
C4 C5 C6 C10 177.1(2)
N1 C1 C6 C5 -179.2(2)
C2 C1 C6 C5 2.8(3)
N1 C1 C6 C10 2.9(3)
C2 C1 C6 C10 -175.1(2)
C3 C2 C7 C9 -32.7(4)
C1 C2 C7 C9 148.5(3)
C3 C2 C7 C8 92.9(3)
C1 C2 C7 C8 -85.8(3)
C5 C6 C10 C11 -69.4(3)
C1 C6 C10 C11 108.6(3)
C5 C6 C10 C12 55.0(3)
C1 C6 C10 C12 -127.0(3)
C15 N3 C13 N2 0.2(3)
C21 N3 C13 N2 179.1(2)
C15 N3 C13 Si1 -178.6(2)
C21 N3 C13 Si1 0.4(4)
C14 N2 C13 N3 -0.5(3)
C16 N2 C13 N3 175.1(2)
C14 N2 C13 Si1 178.3(2)
C16 N2 C13 Si1 -6.1(4)
N1 Si1 C13 N3 174.9(2)
C24 Si1 C13 N3 -56.0(3)
Cl1 Si1 C13 N3 53.1(2)
N1 Si1 C13 N2 -3.6(3)
C24 Si1 C13 N2 125.5(2)
Cl1 Si1 C13 N2 -125.4(2)
C13 N2 C14 C15 0.6(3)
C16 N2 C14 C15 -175.0(3)
C13 N2 C14 C19 -178.0(3)
C16 N2 C14 C19 6.4(4)
N2 C14 C15 N3 -0.4(3)
C19 C14 C15 N3 178.1(3)
N2 C14 C15 C20 178.1(3)
C19 C14 C15 C20 -3.4(6)
C13 N3 C15 C14 0.2(3)
C21 N3 C15 C14 -178.8(3)
C13 N3 C15 C20 -178.4(3)
C21 N3 C15 C20 2.7(5)
C13 N2 C16 C17 -114.4(3)
C14 N2 C16 C17 60.5(3)
C13 N2 C16 C18 117.6(3)
C14 N2 C16 C18 -67.4(4)
C13 N3 C21 C22 126.1(3)
C15 N3 C21 C22 -55.1(4)
C13 N3 C21 C23 -106.9(3)
C15 N3 C21 C23 71.9(4)
N1 Si1 C24 C31 -79.4(3)
C13 Si1 C24 C31 158.5(2)
Cl1 Si1 C24 C31 50.8(2)
N1 Si1 C24 C25 94.5(2)
C13 Si1 C24 C25 -27.7(2)
Cl1 Si1 C24 C25 -135.29(17)
C31 C24 C25 C30 135.6(3)
Si1 C24 C25 C30 -38.6(3)
C31 C24 C25 C26 -44.7(3)
Si1 C24 C25 C26 141.0(2)
C30 C25 C26 C27 1.9(4)
C24 C25 C26 C27 -177.7(2)
C25 C26 C27 C28 -0.5(4)
C26 C27 C28 C29 -1.4(4)
C27 C28 C29 C30 1.8(4)
C26 C25 C30 C29 -1.5(4)
C24 C25 C30 C29 178.2(2)
C28 C29 C30 C25 -0.4(4)
C25 C24 C31 Si2 -176.7(2)
Si1 C24 C31 Si2 -3.0(4)
C34 Si2 C31 C24 164.3(5)
C33' Si2 C31 C24 -100.2(4)
C32 Si2 C31 C24 34.0(4)
C34' Si2 C31 C24 146.7(4)
C33 Si2 C31 C24 -81.1(4)
